data_7242739
loop_
_publ_author_name
'Aksenov, Nicolai A.'
'Aksenov, Dmitrii A.'
'Kurenkov, Igor A.'
'Aksenov, Alexander V.'
'Skomorokhov, Anton A.'
'Prityko, Lidiya A.'
'Rubin, Michael'

_publ_section_title
;
 Preparation of 3,5-diarylsubstituted
 5-hydroxy-1,5-dihydro-2H-pyrrol-2-ones via base-assisted cyclization of
 3-cyanoketones
;
_journal_issue 27
_journal_name_full 'RSC Advances'
_journal_page_first 16236
_journal_page_last 16245
_journal_paper_doi 10.1039/D1RA02279B
_journal_volume 11
_journal_year 2021
_chemical_formula_moiety 'C17 H15 N O3'
_chemical_formula_sum 'C17 H15 N O3'
_chemical_formula_weight 281.30
_space_group_crystal_system monoclinic
_space_group_IT_number 14
_space_group_name_Hall '-P 2ybc'
_space_group_name_H-M_alt 'P 1 21/c 1'
_atom_sites_solution_hydrogens mixed
_atom_sites_solution_primary dual
_audit_creation_date 2021-03-10
_audit_creation_method
;
Olex2 1.3
(compiled 2020.11.12 svn.r5f609507 for OlexSys, GUI svn.r6226)
;
_audit_update_record
;
2021-03-10 deposited with the CCDC.	2021-04-13 downloaded from the CCDC.
;
_cell_angle_alpha 90
_cell_angle_beta 100.5730(10)
_cell_angle_gamma 90
_cell_formula_units_Z 4
_cell_length_a 10.89340(10)
_cell_length_b 6.18360(10)
_cell_length_c 20.9171(2)
_cell_measurement_reflns_used 14065
_cell_measurement_temperature 293(2)
_cell_measurement_theta_max 75.7920
_cell_measurement_theta_min 4.1300
_cell_volume 1385.06(3)
_computing_cell_refinement 'CrysAlisPro 1.171.40.67a (Rigaku OD, 2019)'
_computing_data_collection 'CrysAlisPro 1.171.40.67a (Rigaku OD, 2019)'
_computing_data_reduction 'CrysAlisPro 1.171.40.67a (Rigaku OD, 2019)'
_computing_molecular_graphics 'Olex2 1.3 (Dolomanov et al., 2009)'
_computing_publication_material 'Olex2 1.3 (Dolomanov et al., 2009)'
_computing_structure_refinement 'SHELXL 2018/3 (Sheldrick, 2015)'
_computing_structure_solution 'SHELXT 2018/2 (Sheldrick, 2018)'
_diffrn_ambient_temperature 293(2)
_diffrn_detector 'CCD plate'
_diffrn_detector_area_resol_mean 5.2529
_diffrn_detector_type AtlasS2
_diffrn_measured_fraction_theta_full 1.000
_diffrn_measured_fraction_theta_max 0.999
_diffrn_measurement_details
;
List of Runs (angles in degrees, time in seconds):

  # Type    Start    End  Width  t~exp~   \w     \q     \k     \f   Frames
#--------------------------------------------------------------------------
  1  \w      5.00  42.00   1.00    1.50    --   38.00  80.00  26.05   37
  2  \w    -21.00  74.00   1.00    1.50    --   41.72 -77.00-120.00   95
  3  \w     17.00 116.00   1.00    1.50    --   41.72  38.00 -60.00   99
  4  \w     17.00 116.00   1.00    1.50    --   41.72  38.00   0.00   99
  5  \w    -21.00  74.00   1.00    1.50    --   41.72 -77.00 150.00   95
  6  \w     13.00  42.00   1.00    1.50    --   46.00  80.00  87.18   29
  7  \w     30.00 137.00   1.00    1.50    --   62.00  74.00 -25.02  107
  8  \w     30.00 137.00   1.00    1.50    --   62.00  74.00  42.52  107
  9  \w     35.00 140.00   1.00    1.50    --   66.00  72.00 -20.89  105
 10  \w     35.00 140.00   1.00    1.50    --   66.00  72.00   5.51  105
 11  \w     38.00 145.00   1.00    1.50    --   70.00  73.00 -78.56  107
 12  \w     38.00 145.00   1.00    1.50    --   70.00  73.00  57.23  107
 13  \w     40.00 143.00   1.00    1.50    --   70.00  64.00-124.62  103
 14  \w     43.00 148.00   1.00    1.50    --   74.00  72.00 -57.48  105
 15  \w     83.00 178.00   1.00    6.00    --  112.00  61.00   0.00   95
 16  \w     30.00 106.00   1.00    6.00    --  112.00 -95.00  90.00   76
 17  \w     83.00 178.00   1.00    6.00    --  112.00  61.00-120.00   95
 18  \w    104.00 178.00   1.00    6.00    --  112.00 111.00   0.00   74
 19  \w     68.00 178.00   1.00    6.00    --  112.00  18.00 -83.02  110
 20  \w     36.00 145.00   1.00    6.00    --  112.00 -77.00 120.00  109
 21  \w     40.00 118.00   1.00    6.00    --  112.00-132.00  24.00   78
 22  \w     83.00 178.00   1.00    6.00    --  112.00  61.00 -60.00   95
 23  \w     83.00 178.00   1.00    6.00    --  112.00  61.00  30.00   95
 24  \w     40.00 115.00   1.00    6.00    --  112.00 -61.00  90.00   75
 25  \w     84.00 109.00   1.00    6.00    --  112.00  61.00  60.00   25
 26  \w     42.00 108.00   1.00    6.00    --  112.00-111.00-150.00   66
 27  \w     39.00  86.00   1.00    6.00    --  112.00 -95.00 120.00   47
 28  \w    147.00 176.00   1.00    6.00    --  112.00  61.00 -30.00   29
 29  \w     62.00  88.00   1.00    6.00    --  112.00-111.00 120.00   26
 30  \w     91.00 123.00   1.00    6.00    --  112.00  45.00 -30.00   32
 31  \w     84.00 110.00   1.00    6.00    --  112.00  61.00 -30.00   26
 32  \w    107.00 141.00   1.00    6.00    --  112.00 111.00  90.00   34
 33  \w    148.00 173.00   1.00    6.00    --  112.00  61.00 -90.00   25
 34  \w     87.00 126.00   1.00    6.00    --  112.00  45.00   0.00   39
 35  \w     84.00 109.00   1.00    6.00    --  112.00  61.00 -90.00   25
 36  \w    104.00 130.00   1.00    6.00    --  112.00 111.00 -30.00   26
 37  \w    150.00 176.00   1.00    6.00    --  112.00 111.00 -30.00   26
 38  \w     93.00 139.00   1.00    6.00    --  112.00 178.00 120.00   46
 39  \w     86.00 140.00   1.00    6.00    --  112.00  45.00 -90.00   54
 40  \w    145.00 170.00   1.00    6.00    --  112.00  45.00 -90.00   25
 41  \w    142.00 174.00   1.00    6.00    --  112.00 111.00  30.00   32
 42  \w     87.00 112.00   1.00    6.00    --  112.00  45.00  30.00   25
 43  \w     37.00 108.00   1.00    6.00    --  112.00-111.00  90.00   71
 44  \w     85.00 163.00   1.00    6.00    --  112.00 -15.00 120.00   78
 45  \w     84.00 109.00   1.00    6.00    --  112.00-111.00-120.00   25
 46  \w     73.00  99.00   1.00    6.00    --  112.00   5.00   4.24   26
 47  \w    126.00 165.00   1.00    6.00    --  112.00   5.00   4.24   39
 48  \w    151.00 176.00   1.00    6.00    --  112.00  30.00-180.00   25
 49  \w     79.00 104.00   1.00    6.00    --  112.00 -95.00  30.00   25
 50  \w     89.00 132.00   1.00    6.00    --  112.00  45.00 -60.00   43
 51  \w     37.00  70.00   1.00    6.00    --  112.00 -95.00  30.00   33
;
_diffrn_measurement_device 'four-circle diffractometer'
_diffrn_measurement_device_type 'SuperNova, Dual, Cu at home/near, AtlasS2'
_diffrn_measurement_method '\w scans'
_diffrn_orient_matrix_type 'CrysAlisPro convention (1999,Acta A55,543-557)'
_diffrn_orient_matrix_UB_11 -0.1064992000
_diffrn_orient_matrix_UB_12 0.0316964000
_diffrn_orient_matrix_UB_13 0.0384397000
_diffrn_orient_matrix_UB_21 0.0947148000
_diffrn_orient_matrix_UB_22 -0.0153076000
_diffrn_orient_matrix_UB_23 0.0643043000
_diffrn_orient_matrix_UB_31 0.0196037000
_diffrn_orient_matrix_UB_32 0.2466382000
_diffrn_orient_matrix_UB_33 -0.0009241000
_diffrn_radiation_monochromator mirror
_diffrn_radiation_probe x-ray
_diffrn_radiation_type 'Cu K\a'
_diffrn_radiation_wavelength 1.54184
_diffrn_reflns_av_R_equivalents 0.0300
_diffrn_reflns_av_unetI/netI 0.0132
_diffrn_reflns_Laue_measured_fraction_full 1.000
_diffrn_reflns_Laue_measured_fraction_max 0.999
_diffrn_reflns_limit_h_max 13
_diffrn_reflns_limit_h_min -13
_diffrn_reflns_limit_k_max 7
_diffrn_reflns_limit_k_min -6
_diffrn_reflns_limit_l_max 26
_diffrn_reflns_limit_l_min -26
_diffrn_reflns_number 26495
_diffrn_reflns_point_group_measured_fraction_full 1.000
_diffrn_reflns_point_group_measured_fraction_max 0.999
_diffrn_reflns_theta_full 67.684
_diffrn_reflns_theta_max 76.389
_diffrn_reflns_theta_min 4.128
_diffrn_source 'micro-focus sealed X-ray tube'
_diffrn_source_type 'SuperNova (Cu) X-ray Source'
_exptl_absorpt_coefficient_mu 0.758
_exptl_absorpt_correction_T_max 0.976
_exptl_absorpt_correction_T_min 0.883
_exptl_absorpt_correction_type analytical
_exptl_absorpt_process_details
;
CrysAlisPro 1.171.40.67a (Rigaku Oxford Diffraction, 2019)
Analytical numeric absorption correction using a multifaceted crystal
			model based on expressions derived by R.C. Clark & J.S. Reid.
(Clark, R. C. & Reid, J. S. (1995). Acta Cryst. A51, 887-897)
Empirical absorption correction using spherical harmonics,
 implemented in SCALE3 ABSPACK scaling algorithm.
;
_exptl_crystal_colour 'clear light colourless'
_exptl_crystal_colour_lustre clear
_exptl_crystal_colour_modifier light
_exptl_crystal_colour_primary colourless
_exptl_crystal_density_diffrn 1.349
_exptl_crystal_description needle
_exptl_crystal_F_000 592
_exptl_crystal_size_max 0.513
_exptl_crystal_size_mid 0.153
_exptl_crystal_size_min 0.078
_refine_diff_density_max 0.190
_refine_diff_density_min -0.190
_refine_diff_density_rms 0.038
_refine_ls_extinction_method none
_refine_ls_goodness_of_fit_ref 1.047
_refine_ls_hydrogen_treatment mixed
_refine_ls_matrix_type full
_refine_ls_number_parameters 199
_refine_ls_number_reflns 2906
_refine_ls_number_restraints 0
_refine_ls_restrained_S_all 1.047
_refine_ls_R_factor_all 0.0414
_refine_ls_R_factor_gt 0.0393
_refine_ls_shift/su_max 0.000
_refine_ls_shift/su_mean 0.000
_refine_ls_structure_factor_coef Fsqd
_refine_ls_weighting_details 'w=1/[\s^2^(Fo^2^)+(0.0528P)^2^+0.3485P] where P=(Fo^2^+2Fc^2^)/3'
_refine_ls_weighting_scheme calc
_refine_ls_wR_factor_gt 0.1040
_refine_ls_wR_factor_ref 0.1061
_reflns_Friedel_coverage 0.000
_reflns_number_gt 2722
_reflns_number_total 2906
_reflns_threshold_expression 'I > 2\s(I)'
_cod_data_source_file d1ra02279b2.cif
_cod_data_source_block anna_ros576_1
_cod_database_code 7242739
_shelx_shelxl_version_number 2018/3
_chemical_oxdiff_formula 'C11 H10 N O'
_shelx_space_group_comment
;
The symmetry employed for this shelxl refinement is uniquely defined
by the following loop, which should always be used as a source of
symmetry information in preference to the above space-group names.
They are only intended as comments.
;
_reflns_odcompleteness_completeness 98.70
_reflns_odcompleteness_iscentric 1
_reflns_odcompleteness_theta 77.17
_olex2_refinement_description
;
1. Fixed Uiso
 At 1.2 times of:
  All C(H) groups
 At 1.5 times of:
  All C(H,H,H) groups
2.a Aromatic/amide H refined with riding coordinates:
 C3(H3), C10(H10), C7(H7), C8(H8), C13(H13), C9(H9), C17(H17), C15(H15),
 C14(H14), C16(H16)
2.b Idealised Me refined as rotating group:
 C11(H11A,H11B,H11C)
;
_olex2_submission_special_instructions 'No special instructions were received'
_oxdiff_exptl_absorpt_empirical_details
;
Empirical correction (ABSPACK) includes:
- Absorption correction using spherical harmonics
- Frame scaling
;
_oxdiff_exptl_absorpt_empirical_full_max 1.352
_oxdiff_exptl_absorpt_empirical_full_min 0.634

loop_
_space_group_symop_operation_xyz
'x, y, z'
'-x, y+1/2, -z+1/2'
'-x, -y, -z'
'x, -y-1/2, z-1/2'

loop_
_atom_site_label
_atom_site_type_symbol
_atom_site_fract_x
_atom_site_fract_y
_atom_site_fract_z
_atom_site_U_iso_or_equiv
_atom_site_adp_type
_atom_site_occupancy
_atom_site_site_symmetry_order
_atom_site_calc_flag
_atom_site_refinement_flags_posn
_atom_site_refinement_flags_adp
_atom_site_refinement_flags_occupancy
_atom_site_disorder_assembly
_atom_site_disorder_group
O2 O 0.57331(8) 0.78571(14) 0.47697(4) 0.0394(2) Uani 1 1 d . . . . .
O1 O 0.71337(9) 0.13630(14) 0.45614(5) 0.0489(2) Uani 1 1 d . . . . .
O3 O 0.90543(9) 0.73997(17) 0.34026(6) 0.0583(3) Uani 1 1 d . . . . .
N1 N 0.58323(9) 0.42763(15) 0.44367(5) 0.0382(2) Uani 1 1 d . . . . .
C1 C 0.69163(11) 0.32604(18) 0.44133(6) 0.0348(2) Uani 1 1 d . . . . .
C2 C 0.77526(10) 0.48604(17) 0.41583(5) 0.0322(2) Uani 1 1 d . . . . .
C5 C 0.90543(10) 0.44023(18) 0.40986(5) 0.0342(2) Uani 1 1 d . . . . .
C4 C 0.58245(10) 0.65083(18) 0.42284(6) 0.0341(2) Uani 1 1 d . . . . .
C3 C 0.70983(10) 0.66914(18) 0.40450(5) 0.0340(2) Uani 1 1 d . . . . .
H3 H 0.739284 0.793413 0.387320 0.041 Uiso 1 1 calc R U . . .
C12 C 0.47781(11) 0.6980(2) 0.36528(6) 0.0391(3) Uani 1 1 d . . . . .
C6 C 0.97161(11) 0.5753(2) 0.37381(6) 0.0388(3) Uani 1 1 d . . . . .
C10 C 0.97041(12) 0.2681(2) 0.44301(7) 0.0465(3) Uani 1 1 d . . . . .
H10 H 0.928711 0.174884 0.466626 0.056 Uiso 1 1 calc R U . . .
C7 C 1.09717(12) 0.5386(2) 0.37330(7) 0.0489(3) Uani 1 1 d . . . . .
H7 H 1.140275 0.629983 0.349840 0.059 Uiso 1 1 calc R U . . .
C8 C 1.15818(12) 0.3672(3) 0.40747(7) 0.0544(4) Uani 1 1 d . . . . .
H8 H 1.242398 0.343920 0.407131 0.065 Uiso 1 1 calc R U . . .
C13 C 0.41396(14) 0.8930(2) 0.36050(8) 0.0554(4) Uani 1 1 d . . . . .
H13 H 0.430513 0.992843 0.394241 0.066 Uiso 1 1 calc R U . . .
C9 C 1.09547(13) 0.2314(3) 0.44185(8) 0.0566(4) Uani 1 1 d . . . . .
H9 H 1.136602 0.114869 0.464380 0.068 Uiso 1 1 calc R U . . .
C17 C 0.45038(14) 0.5509(3) 0.31489(7) 0.0574(4) Uani 1 1 d . . . . .
H17 H 0.491795 0.418804 0.317562 0.069 Uiso 1 1 calc R U . . .
C15 C 0.29975(15) 0.7946(4) 0.25600(8) 0.0693(5) Uani 1 1 d . . . . .
H15 H 0.240594 0.827238 0.219259 0.083 Uiso 1 1 calc R U . . .
C11 C 0.96640(16) 0.8754(3) 0.30159(9) 0.0651(5) Uani 1 1 d . . . . .
H11A H 0.997246 0.789838 0.269651 0.098 Uiso 1 1 calc R U . . .
H11B H 1.034908 0.947445 0.328698 0.098 Uiso 1 1 calc R U . . .
H11C H 0.908496 0.980975 0.280140 0.098 Uiso 1 1 calc R U . . .
C14 C 0.32558(16) 0.9400(3) 0.30568(9) 0.0692(5) Uani 1 1 d . . . . .
H14 H 0.283581 1.071542 0.302750 0.083 Uiso 1 1 calc R U . . .
C16 C 0.36138(16) 0.5995(4) 0.26036(8) 0.0726(5) Uani 1 1 d . . . . .
H16 H 0.343346 0.499776 0.226646 0.087 Uiso 1 1 calc R U . . .
H1 H 0.5208(16) 0.359(3) 0.4609(8) 0.054(4) Uiso 1 1 d . . . . .
H2 H 0.6146(17) 0.908(3) 0.4732(9) 0.065(5) Uiso 1 1 d . . . . .

loop_
_atom_site_aniso_label
_atom_site_aniso_U_11
_atom_site_aniso_U_22
_atom_site_aniso_U_33
_atom_site_aniso_U_23
_atom_site_aniso_U_13
_atom_site_aniso_U_12
O2 0.0464(5) 0.0294(4) 0.0466(5) -0.0036(3) 0.0196(4) -0.0067(3)
O1 0.0496(5) 0.0235(4) 0.0765(6) 0.0054(4) 0.0193(5) -0.0018(4)
O3 0.0461(5) 0.0578(6) 0.0771(7) 0.0313(5) 0.0276(5) 0.0095(4)
N1 0.0391(5) 0.0262(5) 0.0530(6) 0.0033(4) 0.0186(4) -0.0036(4)
C1 0.0392(6) 0.0249(5) 0.0415(6) -0.0017(4) 0.0107(4) -0.0037(4)
C2 0.0359(5) 0.0273(5) 0.0346(5) -0.0009(4) 0.0094(4) -0.0039(4)
C5 0.0354(5) 0.0319(6) 0.0353(5) -0.0029(4) 0.0068(4) -0.0013(4)
C4 0.0374(6) 0.0255(5) 0.0424(6) 0.0007(4) 0.0151(4) -0.0028(4)
C3 0.0362(5) 0.0278(5) 0.0402(6) 0.0025(4) 0.0126(4) -0.0032(4)
C12 0.0346(6) 0.0390(6) 0.0462(6) 0.0038(5) 0.0144(5) -0.0032(5)
C6 0.0372(6) 0.0400(6) 0.0402(6) 0.0013(5) 0.0095(5) 0.0002(5)
C10 0.0432(7) 0.0435(7) 0.0531(7) 0.0097(6) 0.0095(5) 0.0032(5)
C7 0.0386(6) 0.0587(8) 0.0518(7) 0.0046(6) 0.0148(5) -0.0018(6)
C8 0.0347(6) 0.0700(10) 0.0584(8) 0.0045(7) 0.0081(6) 0.0081(6)
C13 0.0508(8) 0.0415(7) 0.0710(9) 0.0046(7) 0.0033(7) 0.0018(6)
C9 0.0449(7) 0.0582(9) 0.0649(9) 0.0146(7) 0.0056(6) 0.0130(6)
C17 0.0517(8) 0.0670(10) 0.0543(8) -0.0116(7) 0.0117(6) 0.0054(7)
C15 0.0454(8) 0.1025(14) 0.0579(9) 0.0271(9) 0.0038(7) -0.0069(9)
C11 0.0621(9) 0.0591(9) 0.0822(11) 0.0294(8) 0.0348(8) 0.0078(7)
C14 0.0531(8) 0.0617(10) 0.0876(12) 0.0244(9) -0.0008(8) 0.0028(7)
C16 0.0574(9) 0.1103(16) 0.0498(8) -0.0135(9) 0.0087(7) -0.0067(10)

loop_
_atom_type_symbol
_atom_type_description
_atom_type_scat_dispersion_real
_atom_type_scat_dispersion_imag
_atom_type_scat_source
C C 0.0181 0.0091 'International Tables Vol C Tables 4.2.6.8 and 6.1.1.4'
H H 0.0000 0.0000 'International Tables Vol C Tables 4.2.6.8 and 6.1.1.4'
N N 0.0311 0.0180 'International Tables Vol C Tables 4.2.6.8 and 6.1.1.4'
O O 0.0492 0.0322 'International Tables Vol C Tables 4.2.6.8 and 6.1.1.4'

loop_
_exptl_crystal_face_index_h
_exptl_crystal_face_index_k
_exptl_crystal_face_index_l
_exptl_crystal_face_perp_dist
-6 0 -5 0.0672
7 0 0 0.0559
7 0 -4 0.0572
-1 -4 1 0.2432
6 0 -8 0.0388
-6 0 8 0.0365
5 0 -11 0.0365
-5 0 11 0.0382
4 0 -13 0.0458
-4 0 13 0.0458
2 0 -14 0.0646
2 3 -8 0.2082
3 0 11 0.0722
-6 0 -5 0.0609
7 0 0 0.0513
-7 0 0 0.0495
7 0 -4 0.0456
-7 0 4 0.0420
-4 0 13 0.0551
0 4 6 0.2303

loop_
_geom_angle_atom_site_label_1
_geom_angle_atom_site_label_2
_geom_angle_atom_site_label_3
_geom_angle
_geom_angle_site_symmetry_1
_geom_angle_site_symmetry_3
_geom_angle_publ_flag
C4 O2 H2 108.4(12) . . ?
C6 O3 C11 118.51(11) . . ?
C1 N1 C4 113.01(9) . . ?
C1 N1 H1 120.8(10) . . ?
C4 N1 H1 126.0(10) . . ?
O1 C1 N1 124.58(11) . . ?
O1 C1 C2 128.08(11) . . ?
N1 C1 C2 107.32(9) . . ?
C5 C2 C1 123.87(10) . . ?
C3 C2 C1 106.36(10) . . ?
C3 C2 C5 129.67(10) . . ?
C6 C5 C2 121.74(10) . . ?
C10 C5 C2 120.97(11) . . ?
C10 C5 C6 117.18(11) . . ?
O2 C4 N1 108.46(9) . . ?
O2 C4 C3 111.07(9) . . ?
O2 C4 C12 111.34(9) . . ?
N1 C4 C3 101.13(9) . . ?
N1 C4 C12 112.47(10) . . ?
C3 C4 C12 111.92(9) . . ?
C2 C3 C4 112.13(10) . . ?
C2 C3 H3 123.9 . . ?
C4 C3 H3 123.9 . . ?
C13 C12 C4 121.02(12) . . ?
C17 C12 C4 120.06(12) . . ?
C17 C12 C13 118.80(13) . . ?
O3 C6 C5 116.32(11) . . ?
O3 C6 C7 123.10(11) . . ?
C7 C6 C5 120.57(12) . . ?
C5 C10 H10 119.0 . . ?
C9 C10 C5 121.91(13) . . ?
C9 C10 H10 119.0 . . ?
C6 C7 H7 119.9 . . ?
C8 C7 C6 120.23(13) . . ?
C8 C7 H7 119.9 . . ?
C7 C8 H8 119.8 . . ?
C9 C8 C7 120.32(13) . . ?
C9 C8 H8 119.8 . . ?
C12 C13 H13 119.8 . . ?
C14 C13 C12 120.32(16) . . ?
C14 C13 H13 119.8 . . ?
C10 C9 H9 120.1 . . ?
C8 C9 C10 119.76(13) . . ?
C8 C9 H9 120.1 . . ?
C12 C17 H17 119.8 . . ?
C12 C17 C16 120.33(16) . . ?
C16 C17 H17 119.8 . . ?
C14 C15 H15 120.1 . . ?
C14 C15 C16 119.85(15) . . ?
C16 C15 H15 120.1 . . ?
O3 C11 H11A 109.5 . . ?
O3 C11 H11B 109.5 . . ?
O3 C11 H11C 109.5 . . ?
H11A C11 H11B 109.5 . . ?
H11A C11 H11C 109.5 . . ?
H11B C11 H11C 109.5 . . ?
C13 C14 H14 119.8 . . ?
C15 C14 C13 120.48(17) . . ?
C15 C14 H14 119.8 . . ?
C17 C16 H16 119.9 . . ?
C15 C16 C17 120.21(17) . . ?
C15 C16 H16 119.9 . . ?

loop_
_geom_bond_atom_site_label_1
_geom_bond_atom_site_label_2
_geom_bond_distance
_geom_bond_site_symmetry_2
_geom_bond_publ_flag
O2 C4 1.4244(14) . ?
O2 H2 0.89(2) . ?
O1 C1 1.2254(15) . ?
O3 C6 1.3648(15) . ?
O3 C11 1.4120(16) . ?
N1 C1 1.3463(15) . ?
N1 C4 1.4468(14) . ?
N1 H1 0.928(17) . ?
C1 C2 1.5072(15) . ?
C2 C5 1.4736(15) . ?
C2 C3 1.3357(16) . ?
C5 C6 1.4093(16) . ?
C5 C10 1.3910(17) . ?
C4 C3 1.5102(15) . ?
C4 C12 1.5266(17) . ?
C3 H3 0.9300 . ?
C12 C13 1.3864(19) . ?
C12 C17 1.383(2) . ?
C6 C7 1.3884(17) . ?
C10 H10 0.9300 . ?
C10 C9 1.3856(19) . ?
C7 H7 0.9300 . ?
C7 C8 1.379(2) . ?
C8 H8 0.9300 . ?
C8 C9 1.367(2) . ?
C13 H13 0.9300 . ?
C13 C14 1.386(2) . ?
C9 H9 0.9300 . ?
C17 H17 0.9300 . ?
C17 C16 1.388(2) . ?
C15 H15 0.9300 . ?
C15 C14 1.364(3) . ?
C15 C16 1.375(3) . ?
C11 H11A 0.9600 . ?
C11 H11B 0.9600 . ?
C11 H11C 0.9600 . ?
C14 H14 0.9300 . ?
C16 H16 0.9300 . ?

loop_
_geom_hbond_atom_site_label_D
_geom_hbond_atom_site_label_H
_geom_hbond_atom_site_label_A
_geom_hbond_distance_DH
_geom_hbond_distance_HA
_geom_hbond_distance_DA
_geom_hbond_angle_DHA
_geom_hbond_site_symmetry_A
_geom_hbond_publ_flag
O2 H2 O1 0.89(2) 1.85(2) 2.7315(12) 170.6(17) 1_565 yes

loop_
_geom_torsion_atom_site_label_1
_geom_torsion_atom_site_label_2
_geom_torsion_atom_site_label_3
_geom_torsion_atom_site_label_4
_geom_torsion
_geom_torsion_site_symmetry_1
_geom_torsion_site_symmetry_2
_geom_torsion_site_symmetry_3
_geom_torsion_site_symmetry_4
_geom_torsion_publ_flag
O2 C4 C3 C2 112.64(11) . . . . ?
O2 C4 C12 C13 20.68(15) . . . . ?
O2 C4 C12 C17 -163.25(11) . . . . ?
O1 C1 C2 C5 -5.53(19) . . . . ?
O1 C1 C2 C3 177.77(12) . . . . ?
O3 C6 C7 C8 -178.99(13) . . . . ?
N1 C1 C2 C5 176.18(10) . . . . ?
N1 C1 C2 C3 -0.52(13) . . . . ?
N1 C4 C3 C2 -2.29(13) . . . . ?
N1 C4 C12 C13 142.65(12) . . . . ?
N1 C4 C12 C17 -41.29(15) . . . . ?
C1 N1 C4 O2 -114.93(11) . . . . ?
C1 N1 C4 C3 1.94(13) . . . . ?
C1 N1 C4 C12 121.48(11) . . . . ?
C1 C2 C5 C6 166.69(11) . . . . ?
C1 C2 C5 C10 -17.20(17) . . . . ?
C1 C2 C3 C4 1.79(13) . . . . ?
C2 C5 C6 O3 -5.39(17) . . . . ?
C2 C5 C6 C7 174.71(11) . . . . ?
C2 C5 C10 C9 -175.25(13) . . . . ?
C5 C2 C3 C4 -174.65(11) . . . . ?
C5 C6 C7 C8 0.9(2) . . . . ?
C5 C10 C9 C8 0.1(2) . . . . ?
C4 N1 C1 O1 -179.38(12) . . . . ?
C4 N1 C1 C2 -1.01(13) . . . . ?
C4 C12 C13 C14 175.23(13) . . . . ?
C4 C12 C17 C16 -175.50(13) . . . . ?
C3 C2 C5 C6 -17.43(19) . . . . ?
C3 C2 C5 C10 158.68(13) . . . . ?
C3 C4 C12 C13 -104.29(13) . . . . ?
C3 C4 C12 C17 71.77(14) . . . . ?
C12 C4 C3 C2 -122.23(11) . . . . ?
C12 C13 C14 C15 0.4(2) . . . . ?
C12 C17 C16 C15 0.0(3) . . . . ?
C6 C5 C10 C9 1.0(2) . . . . ?
C6 C7 C8 C9 0.3(2) . . . . ?
C10 C5 C6 O3 178.35(12) . . . . ?
C10 C5 C6 C7 -1.54(18) . . . . ?
C7 C8 C9 C10 -0.8(2) . . . . ?
C13 C12 C17 C16 0.7(2) . . . . ?
C17 C12 C13 C14 -0.9(2) . . . . ?
C11 O3 C6 C5 -177.86(13) . . . . ?
C11 O3 C6 C7 2.0(2) . . . . ?
C14 C15 C16 C17 -0.5(3) . . . . ?
C16 C15 C14 C13 0.3(3) . . . . ?

loop_
_exptl_oxdiff_crystal_face_indexfrac_h
_exptl_oxdiff_crystal_face_indexfrac_k
_exptl_oxdiff_crystal_face_indexfrac_l
_exptl_oxdiff_crystal_face_x
_exptl_oxdiff_crystal_face_y
_exptl_oxdiff_crystal_face_z
-6.1132 -0.0681 -4.5490 0.4740 -0.8705 -0.1324
6.9070 0.1052 0.4021 -0.7168 0.6784 0.1610
6.9893 0.4734 -3.7331 -0.8729 0.4147 0.2572
-1.0564 -3.9682 0.5814 0.0091 -0.0019 -1.0000
6.4905 0.2151 -7.5356 -0.9741 0.1269 0.1873
-6.4945 -0.0516 7.5653 0.9808 -0.1279 -0.1470
5.3290 0.1328 -10.6402 -0.9723 -0.1815 0.1470
-5.3088 0.0950 10.6820 0.9790 0.1826 -0.0905
3.6134 -0.0348 -12.7458 -0.8759 -0.4768 0.0740
-3.6134 0.0348 12.7458 0.8759 0.4768 -0.0740
1.5033 -0.2070 -13.5534 -0.6876 -0.7260 -0.0090
1.6383 3.2616 -7.7182 -0.3678 -0.3911 0.8437
2.7771 -0.2483 11.2682 0.1295 0.9914 -0.0172
-6.0887 0.1767 -4.6154 0.4766 -0.8762 -0.0715
6.8740 -0.3574 0.4738 -0.7252 0.6870 0.0462
-6.8954 0.1983 -0.4531 0.7232 -0.6853 -0.0858
7.0098 -0.3652 -3.7374 -0.9018 0.4292 0.0508
-7.0328 0.1689 3.7476 0.8984 -0.4277 -0.0997
-3.5596 0.2934 12.7456 0.8783 0.4780 -0.0092
0.1634 3.5704 6.0287 0.3275 0.3485 0.8782
